data_9014926
loop_
_publ_author_name
'Bonazzi, P.'
'Keutsch, F. N.'
'Bindi, L.'

_publ_section_title
;
 Manganoquadratite, AgMnAsS3, a new manganese-bearing sulfosalt from the Uchucchacua
 polymetallic deposit, Lima Department, Peru: Description and crystal structure
;
_journal_name_full 'American Mineralogist'
_journal_page_first 1199
_journal_page_last 1205
_journal_paper_doi 10.2138/am.2012.4004
_journal_volume 97
_journal_year 2012
_chemical_compound_source 'Uchucchacua polymetallic deposit, Lima Department, Peru'
_chemical_formula_sum 'Ag As Mn S3'
_chemical_name_mineral Manganoquadratite
_space_group_IT_number 95
_symmetry_space_group_name_Hall 'P 4cw 2c'
_symmetry_space_group_name_H-M 'P 43 2 2'
_cell_angle_alpha 90
_cell_angle_beta 90
_cell_angle_gamma 90
_cell_length_a 5.4496
_cell_length_b 5.4496
_cell_length_c 32.949
_cell_formula_units_Z 8
_cell_volume 978.524
_database_code_amcsd 0019063
_exptl_crystal_density_diffrn 4.533
_cod_original_formula_sum 'Ag Mn As S3'
_cod_database_code 9014926

loop_
_space_group_symop_operation_xyz
x,y,z
y,x,1/4-z
-y,x,3/4+z
-x,y,-z
-x,-y,1/2+z
-y,-x,3/4-z
y,-x,1/4+z
x,-y,1/2-z

loop_
_atom_site_aniso_label
_atom_site_aniso_U_11
_atom_site_aniso_U_22
_atom_site_aniso_U_33
_atom_site_aniso_U_12
_atom_site_aniso_U_13
_atom_site_aniso_U_23
Ag 0.03500 0.03400 0.03730 -0.00370 0.00890 -0.00710
Mn1 0.02700 0.02700 0.01200 0.00600 0.00160 -0.00160
Mn2 0.03200 0.03200 0.01600 -0.00200 -0.00100 0.00100
As 0.01730 0.02500 0.02070 -0.00470 0.00370 -0.00140
AsSb 0.01730 0.02500 0.02070 -0.00470 0.00370 -0.00140
S1 0.02600 0.03400 0.01400 -0.00700 0.00600 0.00200
S2 0.02500 0.04600 0.01800 -0.00600 0.00100 0.00100
S3 0.04200 0.02400 0.02000 -0.00500 -0.00100 0.00100

loop_
_atom_site_label
_atom_site_fract_x
_atom_site_fract_y
_atom_site_fract_z
_atom_site_occupancy
_atom_site_U_iso_or_equiv
Ag 0.73660 0.23440 0.03502 1.00000 0.03530
Mn1 0.21530 0.21530 0.12500 1.00000 0.02300
Mn2 0.71050 0.71050 0.12500 1.00000 0.02700
As 0.23810 0.73800 0.04808 0.81000 0.02090
AsSb 0.23810 0.73800 0.04808 0.19000 0.02090
S1 0.19590 0.70020 0.11962 1.00000 0.02520
S2 0.66710 0.70900 0.04910 1.00000 0.03000
S3 0.21100 0.16330 0.04770 1.00000 0.02900

loop_
_cod_related_entry_id
_cod_related_entry_database
_cod_related_entry_code
1 AMCSD 0019063
